data_1526102
loop_
_publ_author_name
'Naganuma, J.'
'Matoba, M.'

_publ_section_title
;
 Crystal Structure and Magnetization of Perovskite-related Ga Oxides,
 Sr~3~(Ga~1-x~Mn~x~)~2~O~6~
;
_journal_coden_ASTM NOJGD3
_journal_name_full 'Nippon Oyo Jiki Gakkaishi'
_journal_page_first 719
_journal_page_last 722
_journal_paper_doi 10.3379/jmsjmag.25.719
_journal_volume 25
_journal_year 2001
_chemical_formula_sum 'Ga2 O6 Sr3'
_chemical_name_systematic 'Sr3 (Ga2 O6)'
_space_group_IT_number 205
_symmetry_space_group_name_Hall '-P 2ac 2ab 3'
_symmetry_space_group_name_H-M 'P a -3'
_cell_angle_alpha 90
_cell_angle_beta 90
_cell_angle_gamma 90
_cell_formula_units_Z 24
_cell_length_a 16.095
_cell_length_b 16.095
_cell_length_c 16.095
_cell_volume 4169.394
_citation_journal_id_ASTM NOJGD3
_cod_data_source_file Naganuma_NOJGD3_2001_1835.cif
_cod_data_source_block Ga2O6Sr3
_cod_database_code 1526102

loop_
_symmetry_equiv_pos_as_xyz
x,y,z
-x+1/2,-y,z+1/2
x+1/2,-y+1/2,-z
-x,y+1/2,-z+1/2
z,x,y
-z+1/2,-x,y+1/2
z+1/2,-x+1/2,-y
-z,x+1/2,-y+1/2
y,z,x
y+1/2,-z+1/2,-x
-y,z+1/2,-x+1/2
-y+1/2,-z,x+1/2
-x,-y,-z
x-1/2,y,-z-1/2
-x-1/2,y-1/2,z
x,-y-1/2,z-1/2
-z,-x,-y
z-1/2,x,-y-1/2
-z-1/2,x-1/2,y
z,-x-1/2,y-1/2
-y,-z,-x
-y-1/2,z-1/2,x
y,-z-1/2,x-1/2
y-1/2,z,-x-1/2

loop_
_atom_site_label
_atom_site_type_symbol
_atom_site_fract_x
_atom_site_fract_y
_atom_site_fract_z
_atom_site_occupancy
_atom_site_U_iso_or_equiv
O5 O-2 0.3473 0.9687 0.9767 1 0.0
O3 O-2 0.269 0.2935 0.1186 1 0.0
O1 O-2 0.2525 0.1304 0.0146 1 0.0
Sr5 Sr+2 0.1379 0.3733 0.1282 1 0.0
Ga1 Ga+3 0.2532 0.013 0.0215 1 0.0
O4 O-2 0.2353 0.4116 0.2958 1 0.0
Sr2 Sr+2 0.5 0 0 1 0.0
Ga2 Ga+3 0.2453 0.2346 0.9973 1 0.0
O2 O-2 0.4859 0.1281 0.2443 1 0.0
Sr3 Sr+2 0.2485 0.2485 0.2485 1 0.0
Sr4 Sr+2 0.3763 0.3763 0.3763 1 0.0
Sr1 Sr+2 0 0 0 1 0.0
O6 O-2 0.1381 0.9861 0.9863 1 0.0
Sr6 Sr+2 0.3794 0.3865 0.1258 1 0.0
